data_4027213
loop_
_publ_author_name
'Frauke Maurer'
'Volker Huch'
'Angelika Ullrich'
'Uli Kazmaier'

_publ_section_title
;
 Development of Catalysts for the Stereoselective Hydrogenation of
 \a,\b-Unsaturated Ketones
;
_journal_name_full 'Journal of Organic Chemistry'
_journal_page_first 5139
_journal_page_last 5143
_journal_paper_doi 10.1021/jo300246c
_journal_volume 77
_journal_year 2012
_chemical_formula_moiety 'C31 H42 Ir N O2 P, C32 H12 B F24'
_chemical_formula_sum 'C63 H54 B F24 Ir N O2 P'
_chemical_formula_weight 1547.05
_chemical_name_systematic
; 
 ? 
;
_space_group_IT_number 1
_symmetry_cell_setting triclinic
_symmetry_space_group_name_Hall 'P 1'
_symmetry_space_group_name_H-M 'P 1'
_atom_sites_solution_hydrogens geom
_atom_sites_solution_primary direct
_atom_sites_solution_secondary difmap
_audit_creation_method SHELXL-97
_cell_angle_alpha 80.542(4)
_cell_angle_beta 76.244(4)
_cell_angle_gamma 81.536(4)
_cell_formula_units_Z 2
_cell_length_a 13.3456(17)
_cell_length_b 13.9614(18)
_cell_length_c 17.993(2)
_cell_measurement_reflns_used 9923
_cell_measurement_temperature 142(2)
_cell_measurement_theta_max 27.74
_cell_measurement_theta_min 2.35
_cell_volume 3191.6(7)
_computing_cell_refinement 'Bruker SAINT'
_computing_data_collection 'Bruker APEX2'
_computing_data_reduction 'Bruker SAINT'
_computing_molecular_graphics 'Bruker SHELXTL'
_computing_publication_material 'Bruker SHELXTL'
_computing_structure_refinement 'SHELXL-97 (Sheldrick, 2008)'
_computing_structure_solution 'SHELXS-97 (Sheldrick, 2008)'
_diffrn_ambient_temperature 142(2)
_diffrn_measured_fraction_theta_full 0.985
_diffrn_measured_fraction_theta_max 0.985
_diffrn_measurement_device_type 'Bruker APEX-II CCD'
_diffrn_measurement_method '\f and \w scans'
_diffrn_radiation_monochromator graphite
_diffrn_radiation_source 'fine-focus sealed tube'
_diffrn_radiation_type MoK\a
_diffrn_radiation_wavelength 0.71073
_diffrn_reflns_av_R_equivalents 0.0620
_diffrn_reflns_av_sigmaI/netI 0.0929
_diffrn_reflns_limit_h_max 15
_diffrn_reflns_limit_h_min -17
_diffrn_reflns_limit_k_max 18
_diffrn_reflns_limit_k_min -18
_diffrn_reflns_limit_l_max 23
_diffrn_reflns_limit_l_min -23
_diffrn_reflns_number 44563
_diffrn_reflns_theta_full 27.91
_diffrn_reflns_theta_max 27.91
_diffrn_reflns_theta_min 1.49
_exptl_absorpt_coefficient_mu 2.231
_exptl_absorpt_correction_T_max 0.5073
_exptl_absorpt_correction_T_min 0.3035
_exptl_absorpt_correction_type multi-scan
_exptl_absorpt_process_details 'SADABS BrukerAXS 2008'
_exptl_crystal_colour red-orange
_exptl_crystal_density_diffrn 1.610
_exptl_crystal_description block
_exptl_crystal_F_000 1536
_exptl_crystal_size_max 0.70
_exptl_crystal_size_mid 0.49
_exptl_crystal_size_min 0.35
_refine_diff_density_max 4.279
_refine_diff_density_min -1.200
_refine_diff_density_rms 0.169
_refine_ls_abs_structure_details 'Flack H D (1983), Acta Cryst. A39, 876-881'
_refine_ls_abs_structure_Flack 0.056(6)
_refine_ls_extinction_method none
_refine_ls_goodness_of_fit_ref 1.075
_refine_ls_hydrogen_treatment mixed
_refine_ls_matrix_type full
_refine_ls_number_parameters 1658
_refine_ls_number_reflns 24734
_refine_ls_number_restraints 1736
_refine_ls_restrained_S_all 1.073
_refine_ls_R_factor_all 0.0702
_refine_ls_R_factor_gt 0.0613
_refine_ls_shift/su_max 0.020
_refine_ls_shift/su_mean 0.001
_refine_ls_structure_factor_coef Fsqd
_refine_ls_weighting_details 'calc w=1/[\s^2^(Fo^2^)+(0.0770P)^2^+7.6674P] where P=(Fo^2^+2Fc^2^)/3'
_refine_ls_weighting_scheme calc
_refine_ls_wR_factor_gt 0.1567
_refine_ls_wR_factor_ref 0.1643
_reflns_number_gt 22169
_reflns_number_total 24734
_reflns_threshold_expression >2sigma(I)
_cod_data_source_file jo300246c_si_001.cif
_cod_data_source_block sh2969
_cod_database_code 4027213

loop_
_symmetry_equiv_pos_as_xyz
'x, y, z'

loop_
_atom_site_label
_atom_site_type_symbol
_atom_site_fract_x
_atom_site_fract_y
_atom_site_fract_z
_atom_site_U_iso_or_equiv
_atom_site_adp_type
_atom_site_occupancy
_atom_site_symmetry_multiplicity
_atom_site_calc_flag
_atom_site_refinement_flags
_atom_site_disorder_assembly
_atom_site_disorder_group
Ir1 Ir 0.27740(2) 0.884025(18) 0.298094(18) 0.02187(8) Uani 1 1 d . . .
P1 P 0.36592(18) 0.91173(17) 0.17637(13) 0.0262(4) Uani 1 1 d DU . .
O1 O 0.4185(5) 0.8142(5) 0.1408(3) 0.0317(13) Uani 1 1 d DU . .
C7 C 0.4267(6) 0.7240(7) 0.1904(5) 0.028(2) Uani 1 1 d DU . .
H7 H 0.4563 0.7371 0.2334 0.034 Uiso 1 1 calc R . .
C1 C 0.3190(6) 0.6984(6) 0.2263(5) 0.0263(17) Uani 1 1 d DU . .
O2 O 0.2907(5) 0.6134(5) 0.2164(5) 0.0428(17) Uani 1 1 d DU . .
C2 C 0.1853(7) 0.6100(7) 0.2601(8) 0.048(3) Uani 1 1 d DU . .
H2A H 0.1824 0.5583 0.3051 0.058 Uiso 1 1 calc R . .
H2B H 0.1405 0.5960 0.2275 0.058 Uiso 1 1 calc R . .
C3 C 0.1496(8) 0.7082(7) 0.2864(6) 0.0397(15) Uani 1 1 d DU . .
H3 H 0.1216 0.7006 0.3435 0.048 Uiso 1 1 calc R . .
N1 N 0.2474(7) 0.7545(6) 0.2667(5) 0.0368(13) Uani 1 1 d DU . .
C4 C 0.0683(7) 0.7720(8) 0.2441(6) 0.041(2) Uani 1 1 d DU . .
H4 H 0.0594 0.8385 0.2603 0.049 Uiso 1 1 calc R . .
C5 C -0.0357(10) 0.7319(11) 0.2741(9) 0.063(3) Uani 1 1 d DU . .
H5A H -0.0301 0.6657 0.2607 0.094 Uiso 1 1 calc R . .
H5B H -0.0884 0.7741 0.2505 0.094 Uiso 1 1 calc R . .
H5C H -0.0558 0.7299 0.3303 0.094 Uiso 1 1 calc R . .
C6 C 0.0981(12) 0.7854(13) 0.1594(7) 0.076(5) Uani 1 1 d DU . .
H6A H 0.1718 0.7950 0.1428 0.114 Uiso 1 1 calc R . .
H6B H 0.0563 0.8429 0.1388 0.114 Uiso 1 1 calc R . .
H6C H 0.0860 0.7274 0.1401 0.114 Uiso 1 1 calc R . .
C8 C 0.5079(7) 0.6484(8) 0.1465(6) 0.043(3) Uani 1 1 d DU . .
C9 C 0.5239(10) 0.5561(9) 0.2027(7) 0.056(3) Uani 1 1 d DU . .
H9A H 0.5737 0.5077 0.1755 0.084 Uiso 1 1 calc R . .
H9B H 0.4575 0.5294 0.2239 0.084 Uiso 1 1 calc R . .
H9C H 0.5509 0.5720 0.2448 0.084 Uiso 1 1 calc R . .
C10 C 0.6075(7) 0.6927(10) 0.1198(7) 0.056(3) Uani 1 1 d DU . .
H10A H 0.5966 0.7549 0.0868 0.084 Uiso 1 1 calc R . .
H10B H 0.6598 0.6481 0.0904 0.084 Uiso 1 1 calc R . .
H10C H 0.6314 0.7044 0.1646 0.084 Uiso 1 1 calc R . .
C11 C 0.4704(9) 0.6316(10) 0.0771(7) 0.055(4) Uani 1 1 d DU . .
H11A H 0.4640 0.6934 0.0428 0.082 Uiso 1 1 calc R . .
H11B H 0.4026 0.6066 0.0943 0.082 Uiso 1 1 calc R . .
H11C H 0.5203 0.5839 0.0491 0.082 Uiso 1 1 calc R . .
C12 C 0.4734(7) 0.9852(6) 0.1536(5) 0.0295(17) Uani 1 1 d DU . .
C13 C 0.5626(7) 0.9484(8) 0.1781(7) 0.045(3) Uani 1 1 d DU . .
H13 H 0.5679 0.8833 0.2038 0.053 Uiso 1 1 calc R . .
C14 C 0.6452(8) 1.0022(8) 0.1670(7) 0.053(3) Uani 1 1 d DU . .
H14 H 0.7070 0.9739 0.1833 0.064 Uiso 1 1 calc R . .
C15 C 0.6365(9) 1.0981(8) 0.1319(8) 0.057(3) Uani 1 1 d DU . .
H15 H 0.6927 1.1363 0.1219 0.069 Uiso 1 1 calc R . .
C16 C 0.5455(10) 1.1358(9) 0.1123(10) 0.065(4) Uani 1 1 d DU . .
H16 H 0.5364 1.2034 0.0933 0.078 Uiso 1 1 calc R . .
C17 C 0.4656(7) 1.0808(8) 0.1185(6) 0.044(2) Uani 1 1 d DU . .
H17 H 0.4061 1.1082 0.0989 0.053 Uiso 1 1 calc R . .
C18 C 0.2820(7) 0.9637(10) 0.1098(5) 0.049(3) Uani 1 1 d DU . .
C19 C 0.2008(10) 1.0339(10) 0.1317(8) 0.063(4) Uani 1 1 d DU . .
H19 H 0.1873 1.0534 0.1816 0.076 Uiso 1 1 calc R . .
C20 C 0.1386(13) 1.0758(12) 0.0799(9) 0.079(5) Uani 1 1 d DU . .
H20 H 0.0843 1.1258 0.0943 0.095 Uiso 1 1 calc R . .
C21 C 0.1543(12) 1.0467(12) 0.0091(7) 0.081(5) Uani 1 1 d DU . .
H21 H 0.1192 1.0819 -0.0288 0.097 Uiso 1 1 calc R . .
C22 C 0.2228(11) 0.9643(13) -0.0059(7) 0.086(5) Uani 1 1 d DU . .
H22 H 0.2258 0.9354 -0.0507 0.103 Uiso 1 1 calc R . .
C23 C 0.2868(9) 0.9239(11) 0.0434(7) 0.065(3) Uani 1 1 d DU . .
H23 H 0.3348 0.8681 0.0317 0.077 Uiso 1 1 calc R . .
C24 C 0.1472(6) 0.8910(6) 0.4024(5) 0.0228(16) Uani 1 1 d DU . .
H24 H 0.1079 0.8744 0.3697 0.027 Uiso 1 1 calc R . .
C25 C 0.1210(9) 0.9900(7) 0.4281(6) 0.045(2) Uani 1 1 d DU . .
H25A H 0.1427 0.9883 0.4772 0.054 Uiso 1 1 calc R . .
H25B H 0.0449 1.0078 0.4375 0.054 Uiso 1 1 calc R . .
C26 C 0.1743(9) 1.0665(7) 0.3679(7) 0.047(3) Uani 1 1 d DU . .
H26A H 0.1848 1.1197 0.3946 0.057 Uiso 1 1 calc R . .
H26B H 0.1270 1.0949 0.3331 0.057 Uiso 1 1 calc R . .
C27 C 0.2802(7) 1.0304(6) 0.3180(5) 0.032(2) Uani 1 1 d DU . .
H27 H 0.2941 1.0498 0.2637 0.039 Uiso 1 1 calc R . .
C28 C 0.3543(7) 0.9709(6) 0.3502(5) 0.0285(18) Uani 1 1 d DU . .
H28 H 0.4146 0.9469 0.3153 0.034 Uiso 1 1 calc R . .
C29 C 0.3507(9) 0.9398(7) 0.4339(6) 0.041(2) Uani 1 1 d DU . .
H29A H 0.3048 0.9890 0.4639 0.050 Uiso 1 1 calc R . .
H29B H 0.4212 0.9369 0.4434 0.050 Uiso 1 1 calc R . .
C30 C 0.3111(8) 0.8404(7) 0.4618(6) 0.030(2) Uani 1 1 d DU . .
H30A H 0.2835 0.8349 0.5183 0.036 Uiso 1 1 calc R . .
H30B H 0.3703 0.7889 0.4520 0.036 Uiso 1 1 calc R . .
C31 C 0.2258(7) 0.8212(6) 0.4233(5) 0.0308(19) Uani 1 1 d DU . .
H31 H 0.2266 0.7565 0.4129 0.037 Uiso 1 1 calc R . .
Ir2A Ir 0.73101(5) 0.09661(4) 0.69680(3) 0.02358(14) Uani 0.70 1 d PU A 1
Ir2B Ir 0.77949(12) 0.08871(10) 0.68916(8) 0.0208(3) Uani 0.30 1 d PU A 2
P2 P 0.7824(2) 0.1699(2) 0.78082(19) 0.0460(6) Uani 1 1 d DU . .
O3 O 0.6875(6) 0.2400(7) 0.8269(5) 0.061(2) Uani 1 1 d DU A .
C38 C 0.5931(9) 0.2679(8) 0.7945(9) 0.059(4) Uani 1 1 d DU . .
H38 H 0.6129 0.2914 0.7380 0.071 Uiso 1 1 calc R A .
C32 C 0.5438(9) 0.1759(7) 0.8076(7) 0.059(3) Uani 1 1 d DU A .
O4 O 0.4453(7) 0.1688(7) 0.8509(6) 0.070(3) Uani 1 1 d DU . .
C33 C 0.4161(10) 0.0741(10) 0.8407(9) 0.077(4) Uani 1 1 d DU A .
H33A H 0.3880 0.0370 0.8914 0.092 Uiso 1 1 calc R . .
H33B H 0.3627 0.0848 0.8093 0.092 Uiso 1 1 calc R . .
C34 C 0.5097(8) 0.0216(7) 0.8018(6) 0.0397(15) Uani 1 1 d DU . .
H34 H 0.4959 -0.0028 0.7564 0.048 Uiso 1 1 calc R A .
N2 N 0.5864(6) 0.0992(6) 0.7731(5) 0.0368(13) Uani 1 1 d DU A .
C35 C 0.5697(11) -0.0640(11) 0.8490(7) 0.084(5) Uani 1 1 d DU A .
H35 H 0.6406 -0.0813 0.8174 0.101 Uiso 1 1 calc R . .
C36 C 0.5089(11) -0.1532(10) 0.8680(9) 0.063(3) Uani 1 1 d DU . .
H36A H 0.4344 -0.1313 0.8760 0.094 Uiso 1 1 calc R A .
H36B H 0.5239 -0.1932 0.9150 0.094 Uiso 1 1 calc R . .
H36C H 0.5297 -0.1921 0.8250 0.094 Uiso 1 1 calc R . .
C37 C 0.5785(15) -0.0371(13) 0.9242(9) 0.095(6) Uani 1 1 d DU . .
H37A H 0.5094 -0.0147 0.9532 0.143 Uiso 1 1 calc R A .
H37B H 0.6232 0.0154 0.9143 0.143 Uiso 1 1 calc R . .
H37C H 0.6085 -0.0943 0.9543 0.143 Uiso 1 1 calc R . .
C39 C 0.5309(10) 0.3530(9) 0.8391(9) 0.067(4) Uani 1 1 d DU A .
C40 C 0.4945(14) 0.3227(13) 0.9259(8) 0.090(6) Uani 1 1 d DU . .
H40A H 0.4632 0.3806 0.9509 0.135 Uiso 1 1 calc R A .
H40B H 0.5540 0.2916 0.9476 0.135 Uiso 1 1 calc R . .
H40C H 0.4429 0.2764 0.9349 0.135 Uiso 1 1 calc R . .
C41 C 0.4368(13) 0.3844(11) 0.8086(11) 0.082(5) Uani 1 1 d DU . .
H41A H 0.3906 0.3328 0.8242 0.124 Uiso 1 1 calc R A .
H41B H 0.4559 0.3972 0.7521 0.124 Uiso 1 1 calc R . .
H41C H 0.4011 0.4442 0.8291 0.124 Uiso 1 1 calc R . .
C42 C 0.5995(11) 0.4371(10) 0.8203(9) 0.070(4) Uani 1 1 d DU . .
H42A H 0.5658 0.4893 0.8512 0.104 Uiso 1 1 calc R A .
H42B H 0.6090 0.4626 0.7653 0.104 Uiso 1 1 calc R . .
H42C H 0.6672 0.4128 0.8325 0.104 Uiso 1 1 calc R . .
C43 C 0.8296(10) 0.0886(9) 0.8579(7) 0.056(3) Uani 1 1 d DU A .
C44 C 0.8427(10) -0.0057(9) 0.8577(8) 0.068(4) Uani 1 1 d DU . .
H44 H 0.8262 -0.0316 0.8170 0.082 Uiso 1 1 calc R A .
C45 C 0.8804(18) -0.0699(13) 0.9157(11) 0.120(8) Uani 1 1 d DU A .
H45 H 0.8899 -0.1384 0.9140 0.144 Uiso 1 1 calc R . .
C46 C 0.9036(16) -0.0332(11) 0.9749(10) 0.102(6) Uani 1 1 d DU . .
H46 H 0.9388 -0.0738 1.0107 0.122 Uiso 1 1 calc R A .
C47 C 0.8729(12) 0.0679(8) 0.9809(7) 0.060(3) Uani 1 1 d DU A .
H47 H 0.8716 0.0931 1.0270 0.072 Uiso 1 1 calc R . .
C48 C 0.8458(11) 0.1271(9) 0.9202(7) 0.062(3) Uani 1 1 d DU . .
H48 H 0.8377 0.1959 0.9198 0.074 Uiso 1 1 calc R A .
C49 C 0.8850(10) 0.2499(8) 0.7407(9) 0.061(3) Uani 1 1 d DU A .
C50 C 0.8599(8) 0.3376(8) 0.7041(6) 0.046(2) Uani 1 1 d DU . .
H50 H 0.7891 0.3577 0.7029 0.055 Uiso 1 1 calc R A .
C51 C 0.9328(8) 0.4010(7) 0.6677(7) 0.049(3) Uani 1 1 d DU A .
H51 H 0.9127 0.4634 0.6419 0.059 Uiso 1 1 calc R . .
C52 C 1.0341(10) 0.3713(8) 0.6699(8) 0.064(3) Uani 1 1 d DU . .
H52 H 1.0866 0.4121 0.6448 0.077 Uiso 1 1 calc R A .
C53 C 1.0591(10) 0.2804(9) 0.7097(10) 0.071(4) Uani 1 1 d DU A .
H53 H 1.1295 0.2609 0.7123 0.085 Uiso 1 1 calc R . .
C54 C 0.9874(10) 0.2171(7) 0.7452(9) 0.092(7) Uani 1 1 d DU . .
H54 H 1.0063 0.1547 0.7714 0.110 Uiso 1 1 calc R A .
C55 C 0.7024(8) -0.0152(7) 0.6369(7) 0.046(3) Uani 1 1 d DU . .
H55 H 0.6732 -0.0438 0.6877 0.055 Uiso 1 1 calc R A 1
C56 C 0.7946(8) -0.0694(7) 0.5912(7) 0.043(2) Uani 1 1 d DU A .
H56A H 0.7985 -0.0478 0.5355 0.052 Uiso 1 1 calc R . .
H56B H 0.7870 -0.1402 0.6015 0.052 Uiso 1 1 calc R . .
C57 C 0.8942(9) -0.0525(7) 0.6116(9) 0.075(5) Uani 1 1 d DU . .
H57A H 0.9524 -0.0600 0.5663 0.089 Uiso 1 1 calc R A .
H57B H 0.9088 -0.1031 0.6543 0.089 Uiso 1 1 calc R . .
C58 C 0.8891(9) 0.0498(7) 0.6360(9) 0.070(4) Uani 1 1 d DU A .
H58 H 0.9099 0.0561 0.6818 0.084 Uiso 1 1 calc R B 1
C59 C 0.8541(11) 0.1317(9) 0.5905(8) 0.071(4) Uani 1 1 d DU . .
H59 H 0.8539 0.1922 0.6083 0.085 Uiso 1 1 calc R A 1
C60 C 0.8166(10) 0.1395(8) 0.5173(6) 0.056(3) Uani 1 1 d DU A .
H60A H 0.8342 0.2016 0.4847 0.067 Uiso 1 1 calc R . .
H60B H 0.8527 0.0851 0.4885 0.067 Uiso 1 1 calc R . .
C61 C 0.7017(11) 0.1360(9) 0.5327(7) 0.056(3) Uani 1 1 d DU . .
H61A H 0.6855 0.1092 0.4898 0.067 Uiso 1 1 calc R A .
H61B H 0.6664 0.2035 0.5332 0.067 Uiso 1 1 calc R . .
C62 C 0.6577(8) 0.0741(8) 0.6091(7) 0.050(3) Uani 1 1 d DU A .
H62 H 0.5942 0.0998 0.6396 0.060 Uiso 1 1 calc R C 1
B1 B 0.8480(7) 0.3958(6) 0.2784(5) 0.028(2) Uani 1 1 d DU . .
C63 C 0.7779(6) 0.4710(6) 0.3382(5) 0.0255(18) Uani 1 1 d DU . .
C64 C 0.7489(7) 0.5705(6) 0.3150(5) 0.0238(17) Uani 1 1 d DU . .
H64 H 0.7668 0.5955 0.2617 0.029 Uiso 1 1 calc R . .
C65 C 0.6952(6) 0.6334(6) 0.3667(5) 0.0260(18) Uani 1 1 d DU . .
C66 C 0.6674(7) 0.5991(7) 0.4456(5) 0.0293(19) Uani 1 1 d DU . .
H66 H 0.6326 0.6421 0.4818 0.035 Uiso 1 1 calc R . .
C67 C 0.6920(7) 0.5008(7) 0.4694(5) 0.0290(19) Uani 1 1 d DU . .
C68 C 0.7465(7) 0.4384(6) 0.4156(5) 0.0295(19) Uani 1 1 d DU . .
H68 H 0.7621 0.3712 0.4334 0.035 Uiso 1 1 calc R . .
C69 C 0.6639(9) 0.7390(7) 0.3418(7) 0.035(2) Uani 1 1 d DU . .
C70 C 0.6596(8) 0.4644(9) 0.5528(6) 0.042(3) Uani 1 1 d DU . .
C71 C 0.7975(6) 0.2902(6) 0.3009(5) 0.0252(17) Uani 1 1 d DU . .
C72 C 0.6906(7) 0.2872(6) 0.3186(6) 0.0306(19) Uani 1 1 d DU . .
H72 H 0.6464 0.3469 0.3225 0.037 Uiso 1 1 calc R . .
C73 C 0.6462(7) 0.2015(7) 0.3306(6) 0.035(2) Uani 1 1 d DU . .
C74 C 0.7084(8) 0.1128(7) 0.3238(6) 0.038(2) Uani 1 1 d DU . .
H74 H 0.6785 0.0532 0.3321 0.045 Uiso 1 1 calc R . .
C75 C 0.8149(8) 0.1141(7) 0.3047(6) 0.037(2) Uani 1 1 d DU . .
C76 C 0.8591(7) 0.2001(6) 0.2933(6) 0.0295(19) Uani 1 1 d DU . .
H76 H 0.9325 0.1985 0.2800 0.035 Uiso 1 1 calc R . .
C77 C 0.5313(8) 0.2025(8) 0.3511(8) 0.047(3) Uani 1 1 d DU . .
C78 C 0.8826(10) 0.0192(8) 0.2955(9) 0.048(3) Uani 1 1 d DU . .
C79 C 0.8439(6) 0.4378(6) 0.1885(5) 0.0257(18) Uani 1 1 d DU . .
C80 C 0.8912(7) 0.5205(6) 0.1497(5) 0.0269(19) Uani 1 1 d DU . .
H80 H 0.9268 0.5527 0.1764 0.032 Uiso 1 1 calc R . .
C81 C 0.8881(6) 0.5574(6) 0.0737(5) 0.0250(17) Uani 1 1 d DU . .
C82 C 0.8350(7) 0.5161(6) 0.0322(5) 0.029(2) Uani 1 1 d DU . .
H82 H 0.8309 0.5428 -0.0192 0.035 Uiso 1 1 calc R . .
C83 C 0.7879(7) 0.4338(7) 0.0691(5) 0.0288(19) Uani 1 1 d DU . .
C84 C 0.7894(7) 0.3972(7) 0.1447(5) 0.0265(19) Uani 1 1 d DU . .
H84 H 0.7526 0.3429 0.1684 0.032 Uiso 1 1 calc R . .
C85 C 0.9355(8) 0.6500(7) 0.0381(6) 0.038(2) Uani 1 1 d DU . .
C86 C 0.7295(10) 0.3834(9) 0.0285(7) 0.043(3) Uani 1 1 d DU . .
C87 C 0.9700(6) 0.3786(6) 0.2874(5) 0.0259(17) Uani 1 1 d DU . .
C88 C 0.9961(7) 0.3723(6) 0.3590(5) 0.0316(18) Uani 1 1 d DU . .
H88 H 0.9417 0.3839 0.4024 0.038 Uiso 1 1 calc R . .
C89 C 1.0966(7) 0.3500(6) 0.3707(5) 0.0326(19) Uani 1 1 d DU . .
C90 C 1.1780(7) 0.3362(6) 0.3066(6) 0.036(2) Uani 1 1 d DU . .
H90 H 1.2478 0.3225 0.3125 0.043 Uiso 1 1 calc R . .
C91 C 1.1555(7) 0.3428(7) 0.2356(5) 0.034(2) Uani 1 1 d DU . .
C92 C 1.0532(6) 0.3628(6) 0.2267(5) 0.0292(18) Uani 1 1 d DU . .
H92 H 1.0402 0.3656 0.1767 0.035 Uiso 1 1 calc R . .
C93 C 1.1195(10) 0.3405(9) 0.4489(7) 0.051(3) Uani 1 1 d DU . .
C94 C 1.2453(7) 0.3359(9) 0.1673(6) 0.043(3) Uani 1 1 d DU . .
F1 F 0.6872(8) 0.7985(6) 0.3827(5) 0.068(2) Uani 1 1 d DU . .
F2 F 0.7115(5) 0.7691(5) 0.2694(4) 0.0438(16) Uani 1 1 d DU . .
F3 F 0.5641(5) 0.7549(6) 0.3416(5) 0.058(2) Uani 1 1 d DU . .
F4 F 0.6857(12) 0.3708(6) 0.5723(5) 0.119(5) Uani 1 1 d DU . .
F5 F 0.7011(8) 0.5087(6) 0.5978(5) 0.074(3) Uani 1 1 d DU . .
F6 F 0.5605(7) 0.4863(10) 0.5854(5) 0.103(4) Uani 1 1 d DU . .
F7 F 0.4842(9) 0.2734(11) 0.3098(10) 0.158(7) Uani 1 1 d DU . .
F8 F 0.4905(8) 0.2212(11) 0.4213(7) 0.131(6) Uani 1 1 d DU . .
F9 F 0.4981(7) 0.1240(9) 0.3443(11) 0.183(9) Uani 1 1 d DU . .
F10 F 0.8717(15) -0.0463(11) 0.3626(7) 0.146(4) Uani 1 1 d DU . .
F11 F 0.8641(11) -0.0292(9) 0.2518(11) 0.176(9) Uani 1 1 d DU . .
F12 F 0.9810(13) 0.0251(9) 0.2839(9) 0.169(6) Uani 1 1 d DU . .
F13 F 1.0327(5) 0.6452(6) 0.0494(4) 0.060(2) Uani 1 1 d DU . .
F14 F 0.8868(7) 0.7272(5) 0.0678(6) 0.079(3) Uani 1 1 d DU . .
F15 F 0.9470(8) 0.6681(6) -0.0378(4) 0.067(2) Uani 1 1 d DU . .
F16 F 0.7595(9) 0.2907(6) 0.0296(6) 0.083(3) Uani 1 1 d DU . .
F17 F 0.7322(12) 0.4218(9) -0.0429(6) 0.143(7) Uani 1 1 d DU . .
F18 F 0.6299(7) 0.3834(8) 0.0631(7) 0.092(4) Uani 1 1 d DU . .
F19 F 1.2102(7) 0.2938(7) 0.4546(5) 0.074(3) Uani 1 1 d DU . .
F20 F 1.1110(6) 0.4253(5) 0.4753(5) 0.063(2) Uani 1 1 d DU . .
F21 F 1.0485(8) 0.2906(8) 0.5030(5) 0.091(4) Uani 1 1 d DU . .
F22 F 1.3200(8) 0.2690(10) 0.1829(6) 0.123(5) Uani 1 1 d DU . .
F23 F 1.2775(11) 0.4119(8) 0.1355(8) 0.140(6) Uani 1 1 d DU . .
F24 F 1.2157(7) 0.2954(10) 0.1090(6) 0.104(4) Uani 1 1 d DU . .
B2 B 0.1874(6) 0.6060(6) 0.6942(5) 0.0228(18) Uani 1 1 d DU . .
C95 C 0.1830(6) 0.5628(6) 0.7854(5) 0.0252(17) Uani 1 1 d DU . .
C96 C 0.1294(8) 0.4823(7) 0.8215(6) 0.033(2) Uani 1 1 d DU . .
H96 H 0.0932 0.4536 0.7929 0.040 Uiso 1 1 calc R . .
C97 C 0.1280(7) 0.4436(7) 0.8975(5) 0.032(2) Uani 1 1 d DU . .
C98 C 0.1747(8) 0.4864(7) 0.9442(6) 0.033(2) Uani 1 1 d DU . .
H98 H 0.1720 0.4608 0.9968 0.039 Uiso 1 1 calc R . .
C99 C 0.2248(8) 0.5676(8) 0.9099(6) 0.037(2) Uani 1 1 d DU . .
C100 C 0.2290(8) 0.6042(7) 0.8321(5) 0.031(2) Uani 1 1 d DU . .
H100 H 0.2647 0.6598 0.8104 0.037 Uiso 1 1 calc R . .
C101 C 0.0758(8) 0.3536(9) 0.9312(7) 0.0457(19) Uani 1 1 d DU . .
C102 C 0.2787(10) 0.6119(13) 0.9571(8) 0.060(4) Uani 1 1 d DU . .
C103 C 0.0678(6) 0.6300(6) 0.6792(5) 0.0263(17) Uani 1 1 d DU . .
C104 C -0.0177(6) 0.6478(6) 0.7398(5) 0.0291(18) Uani 1 1 d DU . .
H104 H -0.0070 0.6487 0.7900 0.035 Uiso 1 1 calc R . .
C105 C -0.1184(7) 0.6643(7) 0.7272(5) 0.0332(19) Uani 1 1 d DU . .
C106 C -0.1381(6) 0.6723(6) 0.6541(5) 0.0264(17) Uani 1 1 d DU . .
H106 H -0.2068 0.6865 0.6459 0.032 Uiso 1 1 calc R . .
C107 C -0.0543(7) 0.6590(6) 0.5940(5) 0.0300(18) Uani 1 1 d DU . .
C108 C 0.0456(6) 0.6376(6) 0.6066(5) 0.0290(18) Uani 1 1 d DU . .
H108 H 0.1015 0.6277 0.5637 0.035 Uiso 1 1 calc R . .
C109 C -0.2071(8) 0.6852(9) 0.7933(6) 0.0457(19) Uani 1 1 d DU . .
C110 C -0.0712(8) 0.6661(8) 0.5132(6) 0.039(2) Uani 1 1 d DU . .
C111 C 0.2436(6) 0.7075(6) 0.6750(5) 0.0243(17) Uani 1 1 d DU . .
C112 C 0.1866(7) 0.7985(7) 0.6865(6) 0.032(2) Uani 1 1 d DU . .
H112 H 0.1129 0.8035 0.6987 0.039 Uiso 1 1 calc R . .
C113 C 0.2351(7) 0.8817(6) 0.6805(6) 0.033(2) Uani 1 1 d DU . .
C114 C 0.3422(7) 0.8774(7) 0.6586(6) 0.037(2) Uani 1 1 d DU . .
H114 H 0.3754 0.9347 0.6531 0.045 Uiso 1 1 calc R . .
C115 C 0.3999(7) 0.7903(7) 0.6450(6) 0.034(2) Uani 1 1 d DU . .
C116 C 0.3521(6) 0.7071(7) 0.6544(5) 0.0288(19) Uani 1 1 d DU . .
H116 H 0.3940 0.6469 0.6467 0.035 Uiso 1 1 calc R . .
C117 C 0.1706(10) 0.9774(9) 0.6921(11) 0.064(4) Uani 1 1 d DU . .
C118 C 0.5149(9) 0.7893(11) 0.6197(9) 0.064(4) Uani 1 1 d DU . .
C119 C 0.2577(6) 0.5274(6) 0.6380(5) 0.0257(18) Uani 1 1 d DU . .
C120 C 0.2932(6) 0.5558(6) 0.5587(5) 0.0234(16) Uani 1 1 d DU . .
H120 H 0.2790 0.6224 0.5385 0.028 Uiso 1 1 calc R . .
C121 C 0.3479(7) 0.4915(7) 0.5083(6) 0.032(2) Uani 1 1 d DU . .
C122 C 0.3673(7) 0.3923(7) 0.5357(5) 0.031(2) Uani 1 1 d DU . .
H122 H 0.4022 0.3468 0.5016 0.037 Uiso 1 1 calc R . .
C123 C 0.3343(7) 0.3629(6) 0.6132(6) 0.032(2) Uani 1 1 d DU . .
C124 C 0.2821(7) 0.4299(6) 0.6626(5) 0.0292(19) Uani 1 1 d DU . .
H124 H 0.2622 0.4071 0.7162 0.035 Uiso 1 1 calc R . .
C125 C 0.3823(9) 0.5253(8) 0.4253(5) 0.037(2) Uani 1 1 d DU . .
C126 C 0.3659(15) 0.2593(9) 0.6441(8) 0.064(5) Uani 1 1 d DU . .
F25 F 0.1302(9) 0.2741(6) 0.9053(6) 0.095(4) Uani 1 1 d DU . .
F26 F -0.0142(7) 0.3563(7) 0.9107(5) 0.073(2) Uani 1 1 d DU . .
F27 F 0.0574(7) 0.3364(6) 1.0066(4) 0.065(2) Uani 1 1 d DU . .
F28 F 0.2487(8) 0.7117(7) 0.9506(6) 0.081(3) Uani 1 1 d DU . .
F29 F 0.3809(6) 0.6042(9) 0.9318(5) 0.085(3) Uani 1 1 d DU . .
F30 F 0.2548(7) 0.5859(8) 1.0301(4) 0.073(3) Uani 1 1 d DU . .
F31 F -0.1940(8) 0.7523(9) 0.8308(7) 0.110(4) Uani 1 1 d DU . .
F32 F -0.2109(8) 0.6068(9) 0.8503(5) 0.101(4) Uani 1 1 d DU . .
F33 F -0.2984(7) 0.6988(11) 0.7786(6) 0.122(5) Uani 1 1 d DU . .
F34 F -0.1700(8) 0.6895(11) 0.5088(6) 0.116(5) Uani 1 1 d DU . .
F35 F -0.0406(13) 0.7499(9) 0.4729(7) 0.146(4) Uani 1 1 d DU . .
F36 F -0.0245(14) 0.6064(10) 0.4782(9) 0.169(6) Uani 1 1 d DU . .
F37 F 0.0768(8) 0.9664(6) 0.7397(5) 0.082(3) Uani 1 1 d DU . .
F38 F 0.2149(9) 1.0293(7) 0.7298(9) 0.124(5) Uani 1 1 d DU . .
F39 F 0.1577(9) 1.0323(6) 0.6313(7) 0.104(4) Uani 1 1 d DU . .
F40 F 0.5578(8) 0.8229(12) 0.6665(9) 0.150(7) Uani 1 1 d DU . .
F41 F 0.5500(8) 0.8221(15) 0.5554(8) 0.200(10) Uani 1 1 d DU . .
F42 F 0.5652(8) 0.6952(8) 0.6275(10) 0.127(5) Uani 1 1 d DU . .
F43 F 0.3252(12) 0.5108(15) 0.3857(6) 0.200(10) Uani 1 1 d DU . .
F44 F 0.4049(12) 0.6116(8) 0.4076(6) 0.141(7) Uani 1 1 d DU . .
F45 F 0.4819(8) 0.4815(8) 0.3942(7) 0.109(4) Uani 1 1 d DU . .
F46 F 0.4692(9) 0.2419(10) 0.6502(8) 0.136(6) Uani 1 1 d DU . .
F47 F 0.3624(13) 0.1958(6) 0.5991(6) 0.121(5) Uani 1 1 d DU . .
F48 F 0.3164(8) 0.2322(6) 0.7146(5) 0.078(3) Uani 1 1 d DU . .

loop_
_atom_site_aniso_label
_atom_site_aniso_U_11
_atom_site_aniso_U_22
_atom_site_aniso_U_33
_atom_site_aniso_U_23
_atom_site_aniso_U_13
_atom_site_aniso_U_12
Ir1 0.02429(15) 0.01837(16) 0.02327(17) -0.00139(12) -0.00526(10) -0.00494(10)
P1 0.0248(11) 0.0354(12) 0.0214(10) -0.0082(9) -0.0108(9) 0.0016(9)
O1 0.023(3) 0.048(4) 0.027(3) -0.013(3) -0.008(2) -0.003(3)
C7 0.020(4) 0.051(6) 0.017(4) -0.013(4) -0.013(3) 0.007(4)
C1 0.031(4) 0.026(4) 0.029(4) -0.006(3) -0.020(3) -0.003(3)
O2 0.038(4) 0.031(3) 0.068(5) -0.025(3) -0.021(3) 0.003(3)
C2 0.030(5) 0.032(5) 0.091(9) -0.029(5) -0.021(5) 0.004(4)
C3 0.054(4) 0.029(3) 0.041(4) -0.006(3) -0.012(3) -0.014(3)
N1 0.042(3) 0.035(3) 0.035(3) -0.005(2) -0.009(3) -0.007(2)
C4 0.032(5) 0.033(5) 0.060(7) -0.012(5) -0.016(4) 0.006(4)
C5 0.065(6) 0.060(6) 0.063(6) -0.029(5) -0.003(5) -0.002(5)
C6 0.080(10) 0.120(12) 0.049(7) 0.008(7) -0.042(7) -0.057(9)
C8 0.032(5) 0.065(7) 0.035(5) -0.034(5) -0.006(4) 0.014(5)
C9 0.054(7) 0.063(8) 0.054(7) -0.027(6) -0.029(6) 0.034(6)
C10 0.025(5) 0.093(9) 0.050(6) -0.036(6) -0.005(4) 0.020(5)
C11 0.044(6) 0.079(9) 0.052(7) -0.045(7) -0.024(5) 0.023(6)
C12 0.036(5) 0.029(4) 0.024(4) 0.001(3) -0.010(3) -0.002(3)
C13 0.036(5) 0.049(6) 0.047(6) 0.015(5) -0.014(4) -0.013(4)
C14 0.038(6) 0.049(6) 0.069(8) 0.014(5) -0.015(5) -0.016(5)
C15 0.046(6) 0.057(7) 0.065(8) 0.016(6) -0.007(6) -0.033(5)
C16 0.063(8) 0.047(7) 0.084(10) 0.005(7) -0.012(7) -0.021(6)
C17 0.035(5) 0.056(6) 0.034(5) -0.001(5) -0.001(4) 0.005(4)
C18 0.018(4) 0.105(9) 0.021(4) -0.006(5) -0.005(3) 0.008(5)
C19 0.061(8) 0.062(8) 0.068(8) -0.017(6) -0.034(6) 0.032(6)
C20 0.079(10) 0.069(9) 0.091(11) -0.023(8) -0.042(8) 0.039(8)
C21 0.071(9) 0.115(13) 0.051(8) 0.024(8) -0.030(7) -0.003(8)
C22 0.053(8) 0.153(15) 0.038(6) -0.005(8) -0.012(6) 0.027(9)
C23 0.043(7) 0.097(10) 0.047(7) -0.011(7) -0.004(5) 0.006(6)
C24 0.012(3) 0.024(4) 0.032(4) 0.001(3) -0.005(3) -0.004(3)
C25 0.056(7) 0.037(5) 0.039(5) -0.008(4) -0.006(5) -0.001(5)
C26 0.054(7) 0.027(5) 0.059(7) -0.012(5) -0.010(6) 0.004(4)
C27 0.046(6) 0.024(4) 0.027(4) -0.007(3) 0.004(4) -0.019(4)
C28 0.028(4) 0.019(4) 0.045(5) -0.007(4) -0.014(4) -0.009(3)
C29 0.049(6) 0.043(5) 0.042(5) -0.010(4) -0.014(4) -0.024(4)
C30 0.034(5) 0.032(5) 0.026(5) -0.006(4) -0.007(4) -0.008(4)
C31 0.041(5) 0.018(4) 0.036(5) 0.008(3) -0.012(4) -0.020(3)
Ir2A 0.0312(4) 0.0174(3) 0.0223(3) -0.0004(2) -0.0061(3) -0.0056(3)
Ir2B 0.0226(6) 0.0174(5) 0.0201(6) -0.0020(4) -0.0011(6) -0.0016(6)
P2 0.0469(16) 0.0387(14) 0.0526(17) -0.0023(12) -0.0133(13) -0.0052(11)
O3 0.055(5) 0.065(5) 0.068(6) -0.016(4) -0.024(4) -0.002(4)
C38 0.049(7) 0.047(7) 0.082(9) -0.029(7) 0.001(6) -0.005(5)
C32 0.071(8) 0.039(6) 0.043(6) 0.013(5) 0.011(6) 0.011(5)
O4 0.051(5) 0.073(6) 0.086(7) -0.009(5) -0.009(5) -0.012(4)
C33 0.068(9) 0.077(10) 0.084(10) 0.019(8) -0.016(8) -0.038(7)
C34 0.054(4) 0.029(3) 0.041(4) -0.006(3) -0.012(3) -0.014(3)
N2 0.042(3) 0.035(3) 0.035(3) -0.005(2) -0.009(3) -0.007(2)
C35 0.077(10) 0.135(14) 0.041(7) -0.052(9) 0.030(6) -0.040(9)
C36 0.065(6) 0.060(6) 0.063(6) -0.029(5) -0.003(5) -0.002(5)
C37 0.096(13) 0.082(11) 0.093(13) 0.022(10) -0.001(10) -0.031(9)
C39 0.078(10) 0.056(8) 0.067(9) -0.001(7) -0.018(7) -0.007(7)
C40 0.081(11) 0.090(12) 0.069(10) 0.011(9) -0.003(8) 0.041(10)
C41 0.089(12) 0.060(9) 0.113(14) -0.011(9) -0.048(10) -0.010(8)
C42 0.061(9) 0.065(8) 0.094(11) -0.027(8) -0.027(8) -0.009(6)
C43 0.053(7) 0.061(7) 0.062(7) -0.006(6) -0.027(6) -0.006(5)
C44 0.053(7) 0.090(10) 0.062(8) 0.028(7) -0.025(6) -0.034(7)
C45 0.110(14) 0.152(17) 0.100(14) 0.051(12) -0.064(12) -0.033(12)
C46 0.115(14) 0.091(12) 0.100(13) 0.042(10) -0.052(11) -0.029(10)
C47 0.086(9) 0.054(7) 0.047(6) 0.007(5) -0.038(6) -0.011(6)
C48 0.064(8) 0.055(7) 0.071(8) -0.015(6) -0.025(6) 0.006(6)
C49 0.066(8) 0.042(6) 0.077(9) 0.004(6) -0.018(7) -0.021(6)
C50 0.046(6) 0.045(6) 0.047(6) 0.003(5) -0.009(5) -0.018(5)
C51 0.060(7) 0.026(5) 0.062(7) 0.003(4) -0.015(5) -0.011(4)
C52 0.078(9) 0.045(7) 0.071(8) -0.009(6) -0.012(7) -0.021(6)
C53 0.058(8) 0.060(8) 0.102(11) -0.008(8) -0.033(8) -0.009(6)
C54 0.096(10) 0.015(5) 0.110(11) -0.006(6) 0.080(9) -0.002(6)
C55 0.048(6) 0.025(5) 0.063(7) 0.003(5) -0.012(5) -0.006(4)
C56 0.057(6) 0.017(4) 0.052(6) -0.011(4) -0.006(5) 0.005(4)
C57 0.043(7) 0.039(6) 0.118(12) 0.033(7) -0.001(7) -0.006(5)
C58 0.044(7) 0.040(6) 0.122(11) 0.018(7) -0.029(7) -0.012(5)
C59 0.074(9) 0.045(7) 0.082(10) 0.045(7) -0.021(7) -0.023(6)
C60 0.095(10) 0.040(6) 0.022(5) 0.002(4) 0.000(5) 0.003(6)
C61 0.086(10) 0.032(7) 0.054(8) 0.002(6) -0.036(7) 0.002(6)
C62 0.037(6) 0.042(6) 0.067(7) -0.013(5) -0.001(5) -0.007(4)
B1 0.028(5) 0.022(5) 0.034(5) 0.002(4) -0.011(4) 0.002(3)
C63 0.030(4) 0.018(4) 0.035(5) -0.007(3) -0.016(4) -0.003(3)
C64 0.029(4) 0.020(4) 0.025(4) 0.000(3) -0.015(3) 0.000(3)
C65 0.026(4) 0.018(4) 0.033(5) 0.006(3) -0.010(3) -0.001(3)
C66 0.031(4) 0.029(5) 0.030(5) -0.012(4) -0.008(3) 0.001(3)
C67 0.034(5) 0.030(5) 0.025(4) -0.009(4) -0.012(3) 0.001(3)
C68 0.028(4) 0.021(4) 0.038(5) 0.003(4) -0.010(4) -0.001(3)
C69 0.038(5) 0.023(5) 0.044(6) -0.002(4) -0.012(4) -0.003(4)
C70 0.032(5) 0.045(6) 0.046(7) -0.003(5) -0.003(4) -0.005(4)
C71 0.031(4) 0.026(4) 0.020(4) -0.003(3) -0.010(3) -0.002(3)
C72 0.035(5) 0.025(4) 0.037(5) -0.009(4) -0.016(4) -0.004(3)
C73 0.044(5) 0.033(5) 0.031(5) -0.007(4) -0.010(4) -0.009(4)
C74 0.049(6) 0.024(5) 0.042(6) -0.012(4) -0.006(5) -0.010(4)
C75 0.056(6) 0.020(4) 0.040(5) -0.009(4) -0.020(4) -0.005(4)
C76 0.033(5) 0.025(4) 0.033(5) -0.006(4) -0.013(4) 0.003(3)
C77 0.039(6) 0.034(5) 0.068(8) -0.016(5) -0.002(5) -0.010(4)
C78 0.047(7) 0.028(5) 0.075(9) -0.010(6) -0.033(7) 0.010(5)
C79 0.021(4) 0.025(4) 0.033(5) -0.006(4) -0.010(3) 0.002(3)
C80 0.027(4) 0.027(4) 0.033(5) -0.015(4) -0.014(3) 0.003(3)
C81 0.026(4) 0.021(4) 0.026(4) -0.001(3) -0.002(3) 0.000(3)
C82 0.038(5) 0.019(4) 0.025(4) -0.004(3) -0.001(4) 0.003(3)
C83 0.029(4) 0.029(5) 0.030(5) -0.010(4) -0.007(3) -0.001(3)
C84 0.031(4) 0.022(4) 0.028(5) -0.004(4) -0.008(3) -0.002(3)
C85 0.044(6) 0.031(5) 0.039(6) -0.016(4) 0.002(4) -0.010(4)
C86 0.059(7) 0.041(6) 0.035(6) -0.018(5) -0.008(5) -0.014(5)
C87 0.032(4) 0.015(4) 0.034(5) -0.003(3) -0.016(3) 0.001(3)
C88 0.036(5) 0.023(4) 0.038(5) -0.006(4) -0.014(4) 0.001(3)
C89 0.037(5) 0.023(4) 0.045(5) -0.002(4) -0.025(4) -0.002(3)
C90 0.040(5) 0.022(4) 0.052(6) -0.007(4) -0.026(4) 0.005(3)
C91 0.033(5) 0.029(5) 0.040(5) -0.001(4) -0.017(4) 0.007(3)
C92 0.035(5) 0.014(4) 0.044(5) -0.009(3) -0.021(4) 0.005(3)
C93 0.055(7) 0.053(7) 0.056(7) -0.009(6) -0.028(6) -0.012(5)
C94 0.029(5) 0.061(7) 0.035(6) -0.006(5) -0.009(4) 0.014(4)
F1 0.112(7) 0.033(4) 0.068(6) -0.011(4) -0.041(5) -0.004(4)
F2 0.044(4) 0.034(4) 0.043(4) 0.010(3) -0.005(3) 0.004(3)
F3 0.027(3) 0.051(4) 0.078(5) 0.015(4) -0.004(3) 0.013(3)
F4 0.259(15) 0.033(4) 0.036(4) 0.007(3) -0.006(6) 0.021(6)
F5 0.134(8) 0.059(5) 0.040(4) -0.003(3) -0.029(5) -0.034(5)
F6 0.057(5) 0.179(12) 0.044(5) 0.035(6) 0.002(4) 0.003(6)
F7 0.054(6) 0.168(13) 0.243(18) 0.056(12) -0.059(9) -0.033(7)
F8 0.063(6) 0.219(15) 0.123(10) -0.116(11) 0.026(6) -0.032(7)
F9 0.038(5) 0.142(10) 0.40(2) -0.192(14) 0.013(9) -0.032(6)
F10 0.246(13) 0.114(7) 0.070(5) 0.038(5) -0.048(6) -0.031(7)
F11 0.150(11) 0.109(9) 0.35(2) -0.170(13) -0.184(14) 0.095(8)
F12 0.260(13) 0.111(7) 0.164(9) -0.082(7) -0.143(10) 0.121(8)
F13 0.046(4) 0.083(5) 0.059(5) -0.006(4) -0.011(3) -0.040(3)
F14 0.089(6) 0.019(3) 0.109(7) -0.013(4) 0.019(5) -0.008(3)
F15 0.118(7) 0.052(4) 0.039(4) 0.014(3) -0.023(4) -0.046(4)
F16 0.127(8) 0.053(5) 0.095(7) -0.039(5) -0.047(6) -0.022(5)
F17 0.259(16) 0.150(10) 0.074(6) 0.056(7) -0.104(9) -0.161(11)
F18 0.052(5) 0.117(8) 0.140(10) -0.081(7) -0.039(5) -0.014(5)
F19 0.074(5) 0.092(6) 0.067(5) -0.024(5) -0.052(5) 0.026(5)
F20 0.084(5) 0.050(4) 0.071(5) -0.031(4) -0.040(4) 0.000(3)
F21 0.118(8) 0.108(8) 0.069(6) 0.033(5) -0.067(6) -0.061(6)
F22 0.076(7) 0.170(12) 0.083(7) -0.001(7) -0.007(5) 0.077(7)
F23 0.146(11) 0.071(7) 0.154(12) -0.034(7) 0.082(9) -0.026(7)
F24 0.056(5) 0.179(11) 0.092(7) -0.077(8) 0.015(5) -0.043(6)
B2 0.034(5) 0.017(4) 0.023(4) -0.007(3) -0.015(4) -0.002(3)
C95 0.025(4) 0.028(4) 0.025(4) -0.008(3) -0.008(3) 0.000(3)
C96 0.038(5) 0.027(5) 0.038(5) -0.006(4) -0.017(4) 0.004(4)
C97 0.032(5) 0.036(5) 0.024(5) -0.006(4) -0.003(3) 0.002(3)
C98 0.036(5) 0.035(5) 0.028(5) 0.000(4) -0.013(4) 0.001(4)
C99 0.029(5) 0.047(6) 0.035(6) -0.011(5) -0.006(4) -0.001(4)
C100 0.038(5) 0.030(5) 0.029(5) -0.003(4) -0.016(4) -0.003(4)
C101 0.031(4) 0.066(5) 0.038(4) -0.007(4) -0.010(3) 0.003(3)
C102 0.045(7) 0.102(12) 0.046(7) -0.026(7) -0.019(5) -0.019(7)
C103 0.034(4) 0.020(4) 0.026(4) -0.005(3) -0.009(3) -0.003(3)
C104 0.027(4) 0.024(4) 0.036(5) -0.002(4) -0.009(3) 0.003(3)
C105 0.049(5) 0.029(5) 0.028(5) -0.003(4) -0.021(4) -0.006(4)
C106 0.031(4) 0.019(4) 0.031(4) -0.003(3) -0.015(3) 0.003(3)
C107 0.038(5) 0.020(4) 0.036(5) 0.008(3) -0.019(4) -0.011(3)
C108 0.026(4) 0.028(4) 0.033(5) -0.001(4) -0.010(3) -0.003(3)
C109 0.031(4) 0.066(5) 0.038(4) -0.007(4) -0.010(3) 0.003(3)
C110 0.040(6) 0.041(6) 0.044(6) -0.005(5) -0.024(5) -0.007(4)
C111 0.024(4) 0.023(4) 0.027(4) -0.006(3) -0.004(3) -0.003(3)
C112 0.023(4) 0.039(5) 0.035(5) -0.009(4) -0.004(3) -0.001(3)
C113 0.044(5) 0.019(4) 0.038(5) -0.004(4) -0.012(4) -0.001(4)
C114 0.048(6) 0.034(5) 0.037(5) -0.009(4) -0.013(4) -0.018(4)
C115 0.033(5) 0.044(5) 0.032(5) -0.017(4) -0.008(4) -0.011(4)
C116 0.026(4) 0.036(5) 0.031(5) -0.011(4) -0.015(3) -0.004(3)
C117 0.055(7) 0.029(6) 0.104(11) -0.019(7) -0.010(7) 0.008(5)
C118 0.047(7) 0.078(9) 0.074(9) -0.054(7) 0.014(6) -0.029(6)
C119 0.027(4) 0.020(4) 0.035(5) -0.004(3) -0.020(3) 0.003(3)
C120 0.028(4) 0.023(4) 0.024(4) -0.006(3) -0.015(3) 0.000(3)
C121 0.029(5) 0.021(4) 0.052(6) -0.011(4) -0.019(4) 0.000(3)
C122 0.031(5) 0.026(5) 0.035(5) -0.011(4) -0.008(4) 0.003(3)
C123 0.041(5) 0.017(4) 0.037(5) -0.003(4) -0.015(4) 0.007(3)
C124 0.035(5) 0.025(5) 0.028(5) 0.004(4) -0.013(4) -0.004(3)
C125 0.053(6) 0.036(5) 0.020(4) -0.005(4) -0.010(4) 0.003(4)
C126 0.112(12) 0.036(7) 0.041(7) -0.010(6) -0.027(7) 0.022(7)
F25 0.130(9) 0.039(5) 0.088(7) -0.003(4) 0.028(6) -0.013(5)
F26 0.074(5) 0.082(6) 0.071(6) 0.006(4) -0.021(4) -0.039(4)
F27 0.079(5) 0.070(5) 0.043(4) 0.012(4) -0.007(4) -0.027(4)
F28 0.108(8) 0.075(6) 0.079(6) -0.028(5) -0.043(6) -0.017(5)
F29 0.046(4) 0.161(10) 0.063(5) -0.065(6) -0.011(4) -0.008(5)
F30 0.082(6) 0.120(7) 0.032(4) -0.020(4) -0.028(4) -0.023(5)
F31 0.084(7) 0.149(11) 0.107(8) -0.090(8) -0.003(6) 0.008(6)
F32 0.081(7) 0.152(11) 0.044(5) 0.008(6) 0.004(4) 0.018(6)
F33 0.043(5) 0.244(15) 0.089(7) -0.074(9) -0.030(5) 0.035(7)
F34 0.082(7) 0.214(14) 0.067(6) -0.014(7) -0.048(6) -0.019(8)
F35 0.246(13) 0.114(7) 0.070(5) 0.038(5) -0.048(6) -0.031(7)
F36 0.260(13) 0.111(7) 0.164(9) -0.082(7) -0.143(10) 0.121(8)
F37 0.096(7) 0.042(4) 0.083(6) -0.018(4) 0.016(5) 0.022(4)
F38 0.123(9) 0.067(6) 0.223(14) -0.098(8) -0.091(10) 0.032(6)
F39 0.106(8) 0.033(4) 0.135(10) 0.019(5) 0.005(6) 0.029(4)
F40 0.052(6) 0.234(16) 0.202(14) -0.165(13) 0.006(7) -0.042(7)
F41 0.041(6) 0.36(2) 0.124(10) 0.121(13) 0.014(6) 0.001(9)
F42 0.050(6) 0.088(8) 0.247(17) -0.039(9) -0.026(7) -0.007(5)
F43 0.175(13) 0.42(3) 0.038(5) 0.061(10) -0.050(7) -0.205(16)
F44 0.246(17) 0.069(7) 0.063(6) -0.013(5) 0.065(8) -0.030(8)
F45 0.088(7) 0.098(8) 0.101(8) 0.009(6) 0.021(6) 0.027(6)
F46 0.111(9) 0.118(10) 0.140(11) 0.017(8) -0.030(8) 0.081(8)
F47 0.282(17) 0.018(4) 0.059(6) -0.007(4) -0.045(8) 0.007(6)
F48 0.127(8) 0.031(4) 0.058(5) 0.010(4) -0.012(5) 0.018(4)

loop_
_atom_type_symbol
_atom_type_description
_atom_type_scat_dispersion_real
_atom_type_scat_dispersion_imag
_atom_type_scat_source
C C 0.0033 0.0016 'International Tables Vol C Tables 4.2.6.8 and 6.1.1.4'
H H 0.0000 0.0000 'International Tables Vol C Tables 4.2.6.8 and 6.1.1.4'
B B 0.0013 0.0007 'International Tables Vol C Tables 4.2.6.8 and 6.1.1.4'
N N 0.0061 0.0033 'International Tables Vol C Tables 4.2.6.8 and 6.1.1.4'
O O 0.0106 0.0060 'International Tables Vol C Tables 4.2.6.8 and 6.1.1.4'
F F 0.0171 0.0103 'International Tables Vol C Tables 4.2.6.8 and 6.1.1.4'
P P 0.1023 0.0942 'International Tables Vol C Tables 4.2.6.8 and 6.1.1.4'
Ir Ir -1.4442 7.9887 'International Tables Vol C Tables 4.2.6.8 and 6.1.1.4'

loop_
_geom_angle_atom_site_label_1
_geom_angle_atom_site_label_2
_geom_angle_atom_site_label_3
_geom_angle
N1 Ir1 C27 167.2(3)
N1 Ir1 C28 155.5(3)
C27 Ir1 C28 37.3(3)
N1 Ir1 P1 85.2(2)
C27 Ir1 P1 92.7(2)
C28 Ir1 P1 99.0(3)
N1 Ir1 C24 97.3(3)
C27 Ir1 C24 80.5(3)
C28 Ir1 C24 86.9(3)
P1 Ir1 C24 160.1(2)
N1 Ir1 C31 88.6(3)
C27 Ir1 C31 96.6(3)
C28 Ir1 C31 80.6(3)
P1 Ir1 C31 163.4(2)
C24 Ir1 C31 36.2(3)
O1 P1 C12 102.2(4)
O1 P1 C18 100.8(4)
C12 P1 C18 106.4(5)
O1 P1 Ir1 113.4(3)
C12 P1 Ir1 119.5(3)
C18 P1 Ir1 112.4(3)
C7 O1 P1 119.9(5)
O1 C7 C1 107.9(6)
O1 C7 C8 109.5(8)
C1 C7 C8 119.6(8)
O1 C7 H7 106.4
C1 C7 H7 106.4
C8 C7 H7 106.4
N1 C1 O2 115.9(8)
N1 C1 C7 124.2(7)
O2 C1 C7 120.0(7)
C1 O2 C2 105.9(7)
O2 C2 C3 106.8(7)
O2 C2 H2A 110.4
C3 C2 H2A 110.4
O2 C2 H2B 110.4
C3 C2 H2B 110.4
H2A C2 H2B 108.6
N1 C3 C2 102.3(8)
N1 C3 C4 109.7(8)
C2 C3 C4 114.2(8)
N1 C3 H3 110.1
C2 C3 H3 110.1
C4 C3 H3 110.1
C1 N1 C3 108.1(7)
C1 N1 Ir1 122.5(6)
C3 N1 Ir1 129.4(6)
C6 C4 C5 112.1(10)
C6 C4 C3 115.7(10)
C5 C4 C3 108.9(10)
C6 C4 H4 106.5
C5 C4 H4 106.5
C3 C4 H4 106.5
C4 C5 H5A 109.5
C4 C5 H5B 109.5
H5A C5 H5B 109.5
C4 C5 H5C 109.5
H5A C5 H5C 109.5
H5B C5 H5C 109.5
C4 C6 H6A 109.5
C4 C6 H6B 109.5
H6A C6 H6B 109.5
C4 C6 H6C 109.5
H6A C6 H6C 109.5
H6B C6 H6C 109.5
C10 C8 C11 109.3(10)
C10 C8 C9 108.8(9)
C11 C8 C9 114.0(10)
C10 C8 C7 107.2(9)
C11 C8 C7 108.5(7)
C9 C8 C7 108.8(8)
C8 C9 H9A 109.5
C8 C9 H9B 109.5
H9A C9 H9B 109.5
C8 C9 H9C 109.5
H9A C9 H9C 109.5
H9B C9 H9C 109.5
C8 C10 H10A 109.5
C8 C10 H10B 109.5
H10A C10 H10B 109.5
C8 C10 H10C 109.5
H10A C10 H10C 109.5
H10B C10 H10C 109.5
C8 C11 H11A 109.5
C8 C11 H11B 109.5
H11A C11 H11B 109.5
C8 C11 H11C 109.5
H11A C11 H11C 109.5
H11B C11 H11C 109.5
C13 C12 C17 118.0(8)
C13 C12 P1 119.3(6)
C17 C12 P1 122.5(7)
C12 C13 C14 122.5(9)
C12 C13 H13 118.7
C14 C13 H13 118.7
C13 C14 C15 119.0(9)
C13 C14 H14 120.5
C15 C14 H14 120.5
C16 C15 C14 118.0(9)
C16 C15 H15 121.0
C14 C15 H15 121.0
C15 C16 C17 123.1(11)
C15 C16 H16 118.4
C17 C16 H16 118.4
C16 C17 C12 119.0(9)
C16 C17 H17 120.5
C12 C17 H17 120.5
C19 C18 C23 118.2(9)
C19 C18 P1 119.4(7)
C23 C18 P1 121.5(8)
C18 C19 C20 119.4(10)
C18 C19 H19 120.3
C20 C19 H19 120.3
C21 C20 C19 121.3(11)
C21 C20 H20 119.3
C19 C20 H20 119.3
C20 C21 C22 118.0(11)
C20 C21 H21 121.0
C22 C21 H21 121.0
C23 C22 C21 120.6(12)
C23 C22 H22 119.7
C21 C22 H22 119.7
C22 C23 C18 120.5(11)
C22 C23 H23 119.8
C18 C23 H23 119.8
C31 C24 C25 124.5(8)
C31 C24 Ir1 72.7(5)
C25 C24 Ir1 113.6(6)
C31 C24 H24 117.8
C25 C24 H24 117.8
Ir1 C24 H24 83.6
C24 C25 C26 111.3(8)
C24 C25 H25A 109.4
C26 C25 H25A 109.4
C24 C25 H25B 109.4
C26 C25 H25B 109.4
H25A C25 H25B 108.0
C25 C26 C27 115.9(8)
C25 C26 H26A 108.3
C27 C26 H26A 108.3
C25 C26 H26B 108.3
C27 C26 H26B 108.3
H26A C26 H26B 107.4
C28 C27 C26 121.5(9)
C28 C27 Ir1 71.6(5)
C26 C27 Ir1 109.4(6)
C28 C27 H27 119.2
C26 C27 H27 119.2
Ir1 C27 H27 89.0
C27 C28 C29 127.1(9)
C27 C28 Ir1 71.1(5)
C29 C28 Ir1 115.0(6)
C27 C28 H28 116.5
C29 C28 H28 116.5
Ir1 C28 H28 83.7
C28 C29 C30 112.1(7)
C28 C29 H29A 109.2
C30 C29 H29A 109.2
C28 C29 H29B 109.2
C30 C29 H29B 109.2
H29A C29 H29B 107.9
C29 C30 C31 114.3(7)
C29 C30 H30A 108.7
C31 C30 H30A 108.7
C29 C30 H30B 108.7
C31 C30 H30B 108.7
H30A C30 H30B 107.6
C24 C31 C30 125.4(7)
C24 C31 Ir1 71.0(5)
C30 C31 Ir1 104.3(6)
C24 C31 H31 117.3
C30 C31 H31 117.3
Ir1 C31 H31 94.9
N2 Ir2A C62 88.5(4)
N2 Ir2A C55 94.4(4)
C62 Ir2A C55 37.3(4)
N2 Ir2A C58 162.7(4)
C62 Ir2A C58 95.5(5)
C55 Ir2A C58 79.0(4)
N2 Ir2A P2 86.7(2)
C62 Ir2A P2 161.1(3)
C55 Ir2A P2 161.5(3)
C58 Ir2A P2 94.5(3)
N2 Ir2A C59 160.1(4)
C62 Ir2A C59 79.0(4)
C55 Ir2A C59 85.0(5)
C58 Ir2A C59 36.3(4)
P2 Ir2A C59 100.2(4)
C58 Ir2B C59 46.1(6)
C58 Ir2B P2 118.2(4)
C59 Ir2B P2 117.0(5)
C58 Ir2B C55 87.4(5)
C59 Ir2B C55 89.9(5)
P2 Ir2B C55 151.2(3)
C58 Ir2B C62 101.2(5)
C59 Ir2B C62 78.7(5)
P2 Ir2B C62 137.4(3)
C55 Ir2B C62 33.1(3)
O3 P2 C43 103.3(6)
O3 P2 C49 104.2(6)
C43 P2 C49 103.9(6)
O3 P2 Ir2B 127.7(3)
C43 P2 Ir2B 109.9(4)
C49 P2 Ir2B 105.5(5)
O3 P2 Ir2A 111.8(3)
C43 P2 Ir2A 115.5(4)
C49 P2 Ir2A 116.6(5)
Ir2B P2 Ir2A 16.22(4)
C38 O3 P2 117.7(7)
O3 C38 C32 104.5(10)
O3 C38 C39 104.6(9)
C32 C38 C39 116.6(10)
O3 C38 H38 110.2
C32 C38 H38 110.2
C39 C38 H38 110.2
N2 C32 O4 114.8(10)
N2 C32 C38 123.2(9)
O4 C32 C38 121.8(9)
C32 O4 C33 106.6(9)
C34 C33 O4 106.2(9)
C34 C33 H33A 110.5
O4 C33 H33A 110.5
C34 C33 H33B 110.5
O4 C33 H33B 110.5
H33A C33 H33B 108.7
C33 C34 N2 104.4(8)
C33 C34 C35 119.8(10)
N2 C34 C35 104.3(8)
C33 C34 H34 109.3
N2 C34 H34 109.3
C35 C34 H34 109.3
C32 N2 C34 106.3(8)
C32 N2 Ir2A 122.1(7)
C34 N2 Ir2A 131.6(6)
C37 C35 C36 107.1(11)
C37 C35 C34 112.0(12)
C36 C35 C34 108.9(11)
C37 C35 H35 109.6
C36 C35 H35 109.6
C34 C35 H35 109.6
C35 C36 H36A 109.5
C35 C36 H36B 109.5
H36A C36 H36B 109.5
C35 C36 H36C 109.5
H36A C36 H36C 109.5
H36B C36 H36C 109.5
C35 C37 H37A 109.5
C35 C37 H37B 109.5
H37A C37 H37B 109.5
C35 C37 H37C 109.5
H37A C37 H37C 109.5
H37B C37 H37C 109.5
C41 C39 C40 106.5(13)
C41 C39 C42 109.6(12)
C40 C39 C42 112.7(13)
C41 C39 C38 106.9(11)
C40 C39 C38 113.8(11)
C42 C39 C38 107.2(11)
C39 C40 H40A 109.5
C39 C40 H40B 109.5
H40A C40 H40B 109.5
C39 C40 H40C 109.5
H40A C40 H40C 109.5
H40B C40 H40C 109.5
C39 C41 H41A 109.5
C39 C41 H41B 109.5
H41A C41 H41B 109.5
C39 C41 H41C 109.5
H41A C41 H41C 109.5
H41B C41 H41C 109.5
C39 C42 H42A 109.5
C39 C42 H42B 109.5
H42A C42 H42B 109.5
C39 C42 H42C 109.5
H42A C42 H42C 109.5
H42B C42 H42C 109.5
C44 C43 C48 119.7(11)
C44 C43 P2 120.7(9)
C48 C43 P2 119.5(9)
C43 C44 C45 121.9(13)
C43 C44 H44 119.1
C45 C44 H44 119.1
C46 C45 C44 119.4(15)
C46 C45 H45 120.3
C44 C45 H45 120.3
C45 C46 C47 117.6(13)
C45 C46 H46 121.2
C47 C46 H46 121.2
C48 C47 C46 119.1(11)
C48 C47 H47 120.5
C46 C47 H47 120.5
C47 C48 C43 120.7(11)
C47 C48 H48 119.7
C43 C48 H48 119.7
C50 C49 C54 121.2(10)
C50 C49 P2 118.3(9)
C54 C49 P2 120.5(8)
C49 C50 C51 122.7(10)
C49 C50 H50 118.7
C51 C50 H50 118.7
C52 C51 C50 118.1(10)
C52 C51 H51 121.0
C50 C51 H51 121.0
C51 C52 C53 118.7(10)
C51 C52 H52 120.6
C53 C52 H52 120.6
C54 C53 C52 123.4(12)
C54 C53 H53 118.3
C52 C53 H53 118.3
C53 C54 C49 116.0(11)
C53 C54 H54 122.0
C49 C54 H54 122.0
C62 C55 C56 123.0(10)
C62 C55 Ir2A 70.1(7)
C56 C55 Ir2A 117.1(7)
C62 C55 Ir2B 79.1(7)
C56 C55 Ir2B 101.6(7)
Ir2A C55 Ir2B 15.50(9)
C62 C55 H55 118.5
C56 C55 H55 118.5
Ir2A C55 H55 83.1
Ir2B C55 H55 89.3
C55 C56 C57 111.3(9)
C55 C56 H56A 109.4
C57 C56 H56A 109.4
C55 C56 H56B 109.4
C57 C56 H56B 109.4
H56A C56 H56B 108.0
C56 C57 C58 113.0(9)
C56 C57 H57A 109.0
C58 C57 H57A 109.0
C56 C57 H57B 109.0
C58 C57 H57B 109.0
H57A C57 H57B 107.8
C59 C58 C57 119.3(12)
C59 C58 Ir2B 76.5(8)
C57 C58 Ir2B 115.4(8)
C59 C58 Ir2A 73.8(8)
C57 C58 Ir2A 110.2(7)
Ir2B C58 Ir2A 7.61(13)
C59 C58 H58 120.3
C57 C58 H58 120.3
Ir2B C58 H58 78.8
Ir2A C58 H58 86.2
C58 C59 C60 129.7(13)
C58 C59 Ir2B 57.5(7)
C60 C59 Ir2B 125.1(9)
C58 C59 Ir2A 69.9(7)
C60 C59 Ir2A 112.9(8)
Ir2B C59 Ir2A 14.04(13)
C58 C59 H59 115.1
C60 C59 H59 115.1
Ir2B C59 H59 87.5
Ir2A C59 H59 87.0
C61 C60 C59 112.0(9)
C61 C60 H60A 109.2
C59 C60 H60A 109.2
C61 C60 H60B 109.2
C59 C60 H60B 109.2
H60A C60 H60B 107.9
C60 C61 C62 113.8(9)
C60 C61 H61A 108.8
C62 C61 H61A 108.8
C60 C61 H61B 108.8
C62 C61 H61B 108.8
H61A C61 H61B 107.7
C55 C62 C61 125.4(10)
C55 C62 Ir2A 72.6(7)
C61 C62 Ir2A 110.0(8)
C55 C62 Ir2B 67.8(7)
C61 C62 Ir2B 102.2(7)
Ir2A C62 Ir2B 13.27(8)
C55 C62 H62 117.3
C61 C62 H62 117.3
Ir2A C62 H62 87.3
Ir2B C62 H62 100.5
C79 B1 C87 109.4(6)
C79 B1 C63 111.4(6)
C87 B1 C63 110.4(7)
C79 B1 C71 108.0(7)
C87 B1 C71 109.9(6)
C63 B1 C71 107.8(6)
C68 C63 C64 116.0(7)
C68 C63 B1 120.4(7)
C64 C63 B1 123.6(7)
C65 C64 C63 122.6(8)
C65 C64 H64 118.7
C63 C64 H64 118.7
C64 C65 C66 120.2(7)
C64 C65 C69 122.5(8)
C66 C65 C69 117.3(8)
C67 C66 C65 118.1(8)
C67 C66 H66 120.9
C65 C66 H66 120.9
C66 C67 C68 120.4(8)
C66 C67 C70 117.8(8)
C68 C67 C70 121.8(9)
C63 C68 C67 122.5(8)
C63 C68 H68 118.7
C67 C68 H68 118.7
F1 C69 F3 110.1(10)
F1 C69 F2 104.1(9)
F3 C69 F2 104.8(9)
F1 C69 C65 113.8(10)
F3 C69 C65 111.0(9)
F2 C69 C65 112.5(9)
F4 C70 F6 108.5(11)
F4 C70 F5 104.1(10)
F6 C70 F5 97.7(10)
F4 C70 C67 115.3(9)
F6 C70 C67 116.3(9)
F5 C70 C67 113.0(9)
C72 C71 C76 116.1(8)
C72 C71 B1 121.2(7)
C76 C71 B1 122.2(7)
C73 C72 C71 122.8(8)
C73 C72 H72 118.6
C71 C72 H72 118.6
C72 C73 C74 120.3(9)
C72 C73 C77 120.4(8)
C74 C73 C77 119.3(9)
C75 C74 C73 118.0(8)
C75 C74 H74 121.0
C73 C74 H74 121.0
C76 C75 C74 121.5(8)
C76 C75 C78 120.0(10)
C74 C75 C78 118.4(9)
C75 C76 C71 121.3(8)
C75 C76 H76 119.4
C71 C76 H76 119.4
F9 C77 F8 106.7(13)
F9 C77 F7 106.2(13)
F8 C77 F7 102.1(12)
F9 C77 C73 115.1(9)
F8 C77 C73 112.9(11)
F7 C77 C73 112.7(10)
F11 C78 F12 111.4(14)
F11 C78 F10 100.7(14)
F12 C78 F10 98.5(12)
F11 C78 C75 116.0(10)
F12 C78 C75 114.8(11)
F10 C78 C75 113.1(14)
C80 C79 C84 114.4(8)
C80 C79 B1 121.8(7)
C84 C79 B1 123.7(7)
C81 C80 C79 122.6(8)
C81 C80 H80 118.7
C79 C80 H80 118.7
C82 C81 C80 121.7(8)
C82 C81 C85 119.0(8)
C80 C81 C85 119.0(8)
C81 C82 C83 116.8(8)
C81 C82 H82 121.6
C83 C82 H82 121.6
C84 C83 C82 122.0(8)
C84 C83 C86 117.4(9)
C82 C83 C86 120.6(9)
C83 C84 C79 122.4(8)
C83 C84 H84 118.8
C79 C84 H84 118.8
F14 C85 F15 108.5(10)
F14 C85 F13 104.2(9)
F15 C85 F13 104.2(9)
F14 C85 C81 114.0(9)
F15 C85 C81 114.0(8)
F13 C85 C81 111.0(9)
F16 C86 F17 108.3(11)
F16 C86 F18 101.6(10)
F17 C86 F18 106.4(12)
F16 C86 C83 113.3(10)
F17 C86 C83 113.7(10)
F18 C86 C83 112.5(9)
C92 C87 C88 114.7(7)
C92 C87 B1 123.2(7)
C88 C87 B1 121.9(7)
C89 C88 C87 124.2(8)
C89 C88 H88 117.9
C87 C88 H88 117.9
C88 C89 C90 118.4(8)
C88 C89 C93 121.9(9)
C90 C89 C93 119.7(8)
C91 C90 C89 119.0(8)
C91 C90 H90 120.5
C89 C90 H90 120.5
C90 C91 C92 120.7(9)
C90 C91 C94 117.4(8)
C92 C91 C94 121.7(8)
C87 C92 C91 122.9(8)
C87 C92 H92 118.5
C91 C92 H92 118.5
F19 C93 F20 108.0(9)
F19 C93 F21 105.9(11)
F20 C93 F21 103.0(11)
F19 C93 C89 114.5(10)
F20 C93 C89 113.6(10)
F21 C93 C89 111.0(9)
F23 C94 F22 112.2(13)
F23 C94 F24 105.1(12)
F22 C94 F24 100.2(11)
F23 C94 C91 116.3(10)
F22 C94 C91 111.9(10)
F24 C94 C91 109.7(9)
C95 B2 C111 107.8(6)
C95 B2 C119 110.3(6)
C111 B2 C119 108.4(6)
C95 B2 C103 109.6(6)
C111 B2 C103 109.8(6)
C119 B2 C103 110.9(6)
C100 C95 C96 115.7(8)
C100 C95 B2 122.8(7)
C96 C95 B2 121.5(7)
C97 C96 C95 121.9(9)
C97 C96 H96 119.1
C95 C96 H96 119.1
C96 C97 C98 121.7(9)
C96 C97 C101 119.4(9)
C98 C97 C101 118.8(8)
C99 C98 C97 116.8(9)
C99 C98 H98 121.6
C97 C98 H98 121.6
C98 C99 C100 121.1(9)
C98 C99 C102 117.9(10)
C100 C99 C102 121.0(10)
C95 C100 C99 122.8(9)
C95 C100 H100 118.6
C99 C100 H100 118.6
F27 C101 F25 106.7(10)
F27 C101 F26 107.3(9)
F25 C101 F26 103.3(11)
F27 C101 C97 114.2(10)
F25 C101 C97 112.3(9)
F26 C101 C97 112.2(9)
F30 C102 F29 110.7(11)
F30 C102 F28 102.5(11)
F29 C102 F28 104.3(12)
F30 C102 C99 116.1(12)
F29 C102 C99 113.2(11)
F28 C102 C99 108.8(11)
C108 C103 C104 115.7(7)
C108 C103 B2 123.0(7)
C104 C103 B2 121.2(7)
C105 C104 C103 120.8(8)
C105 C104 H104 119.6
C103 C104 H104 119.6
C106 C105 C104 122.1(8)
C106 C105 C109 118.7(8)
C104 C105 C109 118.8(8)
C107 C106 C105 117.3(8)
C107 C106 H106 121.4
C105 C106 H106 121.4
C106 C107 C108 120.9(8)
C106 C107 C110 119.6(8)
C108 C107 C110 119.5(8)
C107 C108 C103 123.0(8)
C107 C108 H108 118.5
C103 C108 H108 118.5
F33 C109 F31 111.2(11)
F33 C109 F32 104.3(12)
F31 C109 F32 99.9(10)
F33 C109 C105 116.3(9)
F31 C109 C105 114.0(10)
F32 C109 C105 109.4(9)
F36 C110 F34 117.0(12)
F36 C110 F35 105.0(15)
F34 C110 F35 94.5(11)
F36 C110 C107 115.2(10)
F34 C110 C107 113.4(10)
F35 C110 C107 108.9(9)
C112 C111 C116 115.6(7)
C112 C111 B2 121.8(7)
C116 C111 B2 122.3(7)
C113 C112 C111 121.7(8)
C113 C112 H112 119.2
C111 C112 H112 119.2
C114 C113 C112 120.2(8)
C114 C113 C117 120.2(9)
C112 C113 C117 119.5(9)
C115 C114 C113 119.5(8)
C115 C114 H114 120.2
C113 C114 H114 120.2
C114 C115 C116 120.2(8)
C114 C115 C118 117.9(9)
C116 C115 C118 121.9(9)
C115 C116 C111 122.7(8)
C115 C116 H116 118.6
C111 C116 H116 118.6
F39 C117 F38 105.9(12)
F39 C117 F37 108.8(12)
F38 C117 F37 103.1(13)
F39 C117 C113 115.7(13)
F38 C117 C113 110.0(11)
F37 C117 C113 112.4(11)
F41 C118 F40 109.4(14)
F41 C118 F42 104.3(13)
F40 C118 F42 96.2(14)
F41 C118 C115 118.3(14)
F40 C118 C115 114.4(10)
F42 C118 C115 111.6(10)
C124 C119 C120 114.7(7)
C124 C119 B2 124.3(8)
C120 C119 B2 121.0(7)
C121 C120 C119 123.3(8)
C121 C120 H120 118.3
C119 C120 H120 118.3
C120 C121 C122 119.8(9)
C120 C121 C125 120.9(8)
C122 C121 C125 119.2(8)
C123 C122 C121 118.0(8)
C123 C122 H122 121.0
C121 C122 H122 121.0
C122 C123 C124 120.7(8)
C122 C123 C126 118.0(9)
C124 C123 C126 121.0(9)
C119 C124 C123 123.5(9)
C119 C124 H124 118.3
C123 C124 H124 118.3
F43 C125 F44 109.7(13)
F43 C125 F45 106.8(13)
F44 C125 F45 95.5(11)
F43 C125 C121 114.5(10)
F44 C125 C121 116.4(9)
F45 C125 C121 112.2(9)
F48 C126 F47 110.3(14)
F48 C126 F46 102.5(12)
F47 C126 F46 101.6(13)
F48 C126 C123 113.9(11)
F47 C126 C123 113.9(11)
F46 C126 C123 113.4(14)

loop_
_geom_bond_atom_site_label_1
_geom_bond_atom_site_label_2
_geom_bond_distance
Ir1 N1 2.098(8)
Ir1 C27 2.138(8)
Ir1 C28 2.145(8)
Ir1 P1 2.229(2)
Ir1 C24 2.238(8)
Ir1 C31 2.261(9)
P1 O1 1.596(6)
P1 C12 1.814(9)
P1 C18 1.825(9)
O1 C7 1.425(11)
C7 C1 1.498(12)
C7 C8 1.562(10)
C7 H7 1.0000
C1 N1 1.301(11)
C1 O2 1.349(9)
O2 C2 1.442(12)
C2 C3 1.498(12)
C2 H2A 0.9900
C2 H2B 0.9900
C3 N1 1.483(11)
C3 C4 1.560(13)
C3 H3 1.0000
C4 C6 1.468(15)
C4 C5 1.519(15)
C4 H4 1.0000
C5 H5A 0.9800
C5 H5B 0.9800
C5 H5C 0.9800
C6 H6A 0.9800
C6 H6B 0.9800
C6 H6C 0.9800
C8 C10 1.490(15)
C8 C11 1.515(13)
C8 C9 1.524(16)
C9 H9A 0.9800
C9 H9B 0.9800
C9 H9C 0.9800
C10 H10A 0.9800
C10 H10B 0.9800
C10 H10C 0.9800
C11 H11A 0.9800
C11 H11B 0.9800
C11 H11C 0.9800
C12 C13 1.368(11)
C12 C17 1.380(11)
C13 C14 1.382(12)
C13 H13 0.9500
C14 C15 1.384(13)
C14 H14 0.9500
C15 C16 1.353(14)
C15 H15 0.9500
C16 C17 1.376(13)
C16 H16 0.9500
C17 H17 0.9500
C18 C19 1.378(12)
C18 C23 1.383(13)
C19 C20 1.395(13)
C19 H19 0.9500
C20 C21 1.360(14)
C20 H20 0.9500
C21 C22 1.380(15)
C21 H21 0.9500
C22 C23 1.374(13)
C22 H22 0.9500
C23 H23 0.9500
C24 C31 1.399(11)
C24 C25 1.495(12)
C24 H24 0.9500
C25 C26 1.515(13)
C25 H25A 0.9900
C25 H25B 0.9900
C26 C27 1.548(12)
C26 H26A 0.9900
C26 H26B 0.9900
C27 C28 1.370(12)
C27 H27 0.9500
C28 C29 1.488(13)
C28 H28 0.9500
C29 C30 1.523(13)
C29 H29A 0.9900
C29 H29B 0.9900
C30 C31 1.540(12)
C30 H30A 0.9900
C30 H30B 0.9900
C31 H31 0.9500
Ir2A N2 2.085(8)
Ir2A C62 2.130(12)
Ir2A C55 2.161(12)
Ir2A C58 2.193(13)
Ir2A P2 2.239(3)
Ir2A C59 2.243(14)
Ir2B C58 1.619(14)
Ir2B C59 1.868(13)
Ir2B P2 2.160(3)
Ir2B C55 2.323(12)
Ir2B C62 2.463(12)
P2 O3 1.628(9)
P2 C43 1.815(12)
P2 C49 1.832(12)
O3 C38 1.486(14)
C38 C32 1.488(14)
C38 C39 1.566(14)
C38 H38 1.0000
C32 N2 1.315(12)
C32 O4 1.368(12)
O4 C33 1.483(14)
C33 C34 1.439(15)
C33 H33A 0.9900
C33 H33B 0.9900
C34 N2 1.542(11)
C34 C35 1.581(16)
C34 H34 1.0000
C35 C37 1.497(17)
C35 C36 1.533(17)
C35 H35 1.0000
C36 H36A 0.9800
C36 H36B 0.9800
C36 H36C 0.9800
C37 H37A 0.9800
C37 H37B 0.9800
C37 H37C 0.9800
C39 C41 1.469(17)
C39 C40 1.529(18)
C39 C42 1.538(15)
C40 H40A 0.9800
C40 H40B 0.9800
C40 H40C 0.9800
C41 H41A 0.9800
C41 H41B 0.9800
C41 H41C 0.9800
C42 H42A 0.9800
C42 H42B 0.9800
C42 H42C 0.9800
C43 C44 1.303(13)
C43 C48 1.394(13)
C44 C45 1.398(13)
C44 H44 0.9500
C45 C46 1.369(16)
C45 H45 0.9500
C46 C47 1.425(15)
C46 H46 0.9500
C47 C48 1.345(13)
C47 H47 0.9500
C48 H48 0.9500
C49 C50 1.328(12)
C49 C54 1.392(15)
C50 C51 1.385(12)
C50 H50 0.9500
C51 C52 1.363(14)
C51 H51 0.9500
C52 C53 1.387(14)
C52 H52 0.9500
C53 C54 1.370(13)
C53 H53 0.9500
C54 H54 0.9500
C55 C62 1.371(13)
C55 C56 1.487(13)
C55 H55 0.9500
C56 C57 1.519(14)
C56 H56A 0.9900
C56 H56B 0.9900
C57 C58 1.5500(10)
C57 H57A 0.9900
C57 H57B 0.9900
C58 C59 1.384(14)
C58 H58 0.9500
C59 C60 1.499(15)
C59 H59 0.9500
C60 C61 1.499(16)
C60 H60A 0.9900
C60 H60B 0.9900
C61 C62 1.535(15)
C61 H61A 0.9900
C61 H61B 0.9900
C62 H62 0.9500
B1 C79 1.639(11)
B1 C87 1.653(11)
B1 C63 1.654(12)
B1 C71 1.660(11)
C63 C68 1.375(12)
C63 C64 1.408(10)
C64 C65 1.384(11)
C64 H64 0.9500
C65 C66 1.401(12)
C65 C69 1.496(12)
C66 C67 1.385(12)
C66 H66 0.9500
C67 C68 1.407(12)
C67 C70 1.484(13)
C68 H68 0.9500
C69 F1 1.309(14)
C69 F3 1.317(13)
C69 F2 1.335(14)
C70 F4 1.314(14)
C70 F6 1.327(13)
C70 F5 1.351(14)
C71 C72 1.392(11)
C71 C76 1.405(11)
C72 C73 1.376(11)
C72 H72 0.9500
C73 C74 1.391(12)
C73 C77 1.488(13)
C74 C75 1.383(13)
C74 H74 0.9500
C75 C76 1.379(11)
C75 C78 1.500(13)
C76 H76 0.9500
C77 F9 1.274(13)
C77 F8 1.305(16)
C77 F7 1.312(17)
C78 F11 1.205(16)
C78 F12 1.29(2)
C78 F10 1.381(19)
C79 C80 1.401(11)
C79 C84 1.417(11)
C80 C81 1.387(11)
C80 H80 0.9500
C81 C82 1.382(12)
C81 C85 1.503(11)
C82 C83 1.385(12)
C82 H82 0.9500
C83 C84 1.376(12)
C83 C86 1.497(12)
C84 H84 0.9500
C85 F14 1.300(12)
C85 F15 1.322(12)
C85 F13 1.350(13)
C86 F16 1.295(15)
C86 F17 1.303(15)
C86 F18 1.327(15)
C87 C92 1.380(11)
C87 C88 1.398(11)
C88 C89 1.388(11)
C88 H88 0.9500
C89 C90 1.400(13)
C89 C93 1.492(13)
C90 C91 1.367(12)
C90 H90 0.9500
C91 C92 1.393(11)
C91 C94 1.503(13)
C92 H92 0.9500
C93 F19 1.306(14)
C93 F20 1.327(14)
C93 F21 1.365(15)
C94 F23 1.207(16)
C94 F22 1.310(13)
C94 F24 1.426(14)
B2 C95 1.644(11)
B2 C111 1.648(10)
B2 C119 1.649(11)
B2 C103 1.658(11)
C95 C100 1.389(11)
C95 C96 1.404(11)
C96 C97 1.381(12)
C96 H96 0.9500
C97 C98 1.406(12)
C97 C101 1.497(13)
C98 C99 1.381(13)
C98 H98 0.9500
C99 C100 1.399(13)
C99 C102 1.489(13)
C100 H100 0.9500
C101 F27 1.306(13)
C101 F25 1.322(14)
C101 F26 1.332(13)
C102 F30 1.279(16)
C102 F29 1.326(15)
C102 F28 1.387(19)
C103 C108 1.392(11)
C103 C104 1.402(11)
C104 C105 1.395(11)
C104 H104 0.9500
C105 C106 1.386(11)
C105 C109 1.498(13)
C106 C107 1.372(12)
C106 H106 0.9500
C107 C108 1.387(10)
C107 C110 1.507(12)
C108 H108 0.9500
C109 F33 1.288(13)
C109 F31 1.294(15)
C109 F32 1.371(15)
C110 F36 1.145(15)
C110 F34 1.329(14)
C110 F35 1.336(16)
C111 C112 1.402(11)
C111 C116 1.406(10)
C112 C113 1.388(12)
C112 H112 0.9500
C113 C114 1.385(13)
C113 C117 1.495(12)
C114 C115 1.365(13)
C114 H114 0.9500
C115 C116 1.373(11)
C115 C118 1.492(13)
C116 H116 0.9500
C117 F39 1.26(2)
C117 F38 1.347(18)
C117 F37 1.352(17)
C118 F41 1.183(18)
C118 F40 1.303(16)
C118 F42 1.387(18)
C119 C124 1.377(11)
C119 C120 1.401(11)
C120 C121 1.385(11)
C120 H120 0.9500
C121 C122 1.399(12)
C121 C125 1.473(13)
C122 C123 1.372(13)
C122 H122 0.9500
C123 C124 1.392(12)
C123 C126 1.499(13)
C124 H124 0.9500
C125 F43 1.216(15)
C125 F44 1.257(15)
C125 F45 1.405(14)
C126 F48 1.306(18)
C126 F47 1.307(17)
C126 F46 1.39(2)
